data_2201447
loop_
_publ_author_name
'Gainsford, Graeme J.'
'Woolhouse, Anthony D.'

_publ_section_title
;<i>endo</i>-4-Phenyl-7-<i>n</i>-propyl-2-oxa-6-thia-3-azabicyclo[3.2.0^1,4^]hept-3-ene
 6,6-dioxide
;
_journal_issue 10
_journal_name_full 'Acta Crystallographica Section E'
_journal_page_first o1043
_journal_page_last o1044
_journal_paper_doi 10.1107/S1600536802014666
_journal_volume 58
_journal_year 2002
_chemical_formula_iupac 'C13 H15 N O3 S1'
_chemical_formula_moiety 'C13 H15 N O3 S1'
_chemical_formula_structural '(C4 H3 N O3 S) (C6 H5) (C3 H7)'
_chemical_formula_sum 'C13 H15 N O3 S'
_chemical_formula_weight 265.32
_chemical_name_systematic
;
 ?
;
_space_group_IT_number 2
_symmetry_cell_setting triclinic
_symmetry_space_group_name_Hall '-P 1'
_symmetry_space_group_name_H-M 'P -1'
_atom_sites_solution_hydrogens geom
_atom_sites_solution_primary direct
_atom_sites_solution_secondary difmap
_audit_creation_method SHELXL-97
_cell_angle_alpha 79.65(2)
_cell_angle_beta 89.67(4)
_cell_angle_gamma 76.58(3)
_cell_formula_units_Z 4
_cell_length_a 5.282(4)
_cell_length_b 11.241(3)
_cell_length_c 22.588(6)
_cell_measurement_reflns_used 24
_cell_measurement_temperature 130(2)
_cell_measurement_theta_max 14.6
_cell_measurement_theta_min 5.8
_cell_volume 1282.4(11)
_computing_cell_refinement SHELXTL
_computing_data_collection 'SHELXTL (Siemens, 1983)'
_computing_data_reduction SHELXTL
_computing_molecular_graphics
;
ORTEP-3 in WinGX (Farrugia, 1997)
;
_computing_publication_material
;
SHELXL97 (Sheldrick, 1997) and PLATON (Spek, 1990)
;
_computing_structure_refinement 'SHELXL97 (Sheldrick, 1997)'
_computing_structure_solution 'SHELXS86 (Sheldrick, 1990)'
_diffrn_ambient_temperature 130(2)
_diffrn_measured_fraction_theta_full 0.941
_diffrn_measured_fraction_theta_max 0.941
_diffrn_measurement_device_type 'Siemens/Nicolet R3m four-circle'
_diffrn_measurement_method \w
_diffrn_radiation_monochromator graphite
_diffrn_radiation_source 'fine-focus sealed tube'
_diffrn_radiation_type MoK\a
_diffrn_radiation_wavelength 0.71073
_diffrn_reflns_av_R_equivalents 0.0347
_diffrn_reflns_av_sigmaI/netI 0.0549
_diffrn_reflns_limit_h_max 5
_diffrn_reflns_limit_h_min 0
_diffrn_reflns_limit_k_max 11
_diffrn_reflns_limit_k_min -11
_diffrn_reflns_limit_l_max 24
_diffrn_reflns_limit_l_min -24
_diffrn_reflns_number 3583
_diffrn_reflns_theta_full 22.5
_diffrn_reflns_theta_max 22.5
_diffrn_reflns_theta_min 2.3
_diffrn_standards_decay_% 0.0
_diffrn_standards_interval_count 97
_diffrn_standards_number 3
_exptl_absorpt_coefficient_mu 0.25
_exptl_absorpt_correction_type none
_exptl_crystal_colour colourless
_exptl_crystal_density_diffrn 1.374
_exptl_crystal_density_method 'not measured'
_exptl_crystal_description Needle
_exptl_crystal_F_000 560
_exptl_crystal_size_max 0.84
_exptl_crystal_size_mid 0.32
_exptl_crystal_size_min 0.18
_refine_diff_density_max 0.31
_refine_diff_density_min -0.29
_refine_ls_extinction_coef 0.0068(8)
_refine_ls_extinction_expression Fc^*^=kFc[1+0.001xFc^2^\l^3^/sin(2\q)]^-1/4^
_refine_ls_extinction_method SHELXL97
_refine_ls_goodness_of_fit_ref 1.16
_refine_ls_hydrogen_treatment constr
_refine_ls_matrix_type full
_refine_ls_number_parameters 316
_refine_ls_number_reflns 3157
_refine_ls_number_restraints 0
_refine_ls_restrained_S_all 1.16
_refine_ls_R_factor_all 0.089
_refine_ls_R_factor_gt 0.057
_refine_ls_shift/su_max <0.001
_refine_ls_shift/su_mean 0.000
_refine_ls_structure_factor_coef Fsqd
_refine_ls_weighting_details 'calc w = 1/[\s^2^(Fo^2^)+(0.0097P)^2^+3.7137P] where P = (Fo^2^+2Fc^2^)/3'
_refine_ls_weighting_scheme calc
_refine_ls_wR_factor_gt 0.107
_refine_ls_wR_factor_ref 0.121
_reflns_number_gt 2378
_reflns_number_total 3157
_reflns_threshold_expression I>2\s(I)
_cod_data_source_file cv6134.cif
_cod_data_source_block I
_cod_depositor_comments
;
The following automatic conversions were performed:
'_symmetry_cell_setting' value 'Triclinic' changed to 'triclinic'
according to '/home/saulius/struct/CIF-dictionaries/cif_core.dic'
dictionary named 'cif_core.dic' version 2.4.1 from
2010-06-29.

'_geom_bond_publ_flag' value 'Y' changed to 'y' according to
'/home/saulius/struct/CIF-dictionaries/cif_core.dic' dictionary named
'cif_core.dic' version 2.4.1 from 2010-06-29 (6 times).

Automatic conversion script
Id: cif_fix_enum 1527 2010-12-29 10:47:43Z saulius 

The following automatic conversions were performed:

'_symmetry_cell_setting' value 'Triclinic' changed to 'triclinic'
according to /home/saulius/struct/CIF-dictionaries/cif_core.dic
dictionary named 'cif_core.dic' version 2.4.1 from
2010-06-29.

'_geom_bond_publ_flag' value 'Y' changed to 'y'
according to /home/saulius/struct/CIF-dictionaries/cif_core.dic
dictionary named 'cif_core.dic' version 2.4.1 from 2010-06-29 (6
times).

'_geom_angle_publ_flag' value 'Y' changed to 'y' according
to /home/saulius/struct/CIF-dictionaries/cif_core.dic dictionary
named 'cif_core.dic' version 2.4.1 from 2010-06-29 (4
times).

'_geom_torsion_publ_flag' value 'Y' changed to 'y' according
to /home/saulius/struct/CIF-dictionaries/cif_core.dic dictionary
named 'cif_core.dic' version 2.4.1 from 2010-06-29 (4 times).

Automatic conversion script
Id: cif_fix_values 1715 2011-07-08 13:25:40Z adriana 
;
_cod_original_formula_sum 'C13 H15 N O3 S1'
_cod_database_code 2201447
_cod_database_fobs_code 2201447

loop_
_symmetry_equiv_pos_as_xyz
'x, y, z'
'-x, -y, -z'

loop_
_atom_site_label
_atom_site_fract_x
_atom_site_fract_y
_atom_site_fract_z
_atom_site_U_iso_or_equiv
_atom_site_adp_type
_atom_site_calc_flag
_atom_site_refinement_flags
_atom_site_occupancy
_atom_site_disorder_assembly
_atom_site_disorder_group
_atom_site_type_symbol
S12 0.2613(2) 0.69088(12) 0.46531(6) 0.0227(4) Uani d . 1 . . S
S22 0.2616(3) 0.33210(12) -0.02285(6) 0.0252(4) Uani d . 1 . . S
O121 -0.0047(7) 0.6840(3) 0.46455(16) 0.0309(9) Uani d . 1 . . O
O122 0.4493(6) 0.6030(3) 0.43921(15) 0.0253(9) Uani d . 1 . . O
O15 0.3399(6) 0.9248(3) 0.53905(15) 0.0256(9) Uani d . 1 . . O
O221 0.5282(7) 0.3370(3) -0.01971(16) 0.0346(10) Uani d . 1 . . O
O222 0.0758(7) 0.4388(3) -0.05378(15) 0.0276(9) Uani d . 1 . . O
O25 0.2259(7) 0.0468(3) 0.05684(17) 0.0338(10) Uani d . 1 . . O
N16 0.1571(8) 0.8792(4) 0.57727(18) 0.0237(10) Uani d . 1 . . N
N26 0.4029(8) 0.0741(4) 0.0958(2) 0.0319(11) Uani d . 1 . . N
C11 0.3846(9) 0.7102(5) 0.5373(2) 0.0198(12) Uani d . 1 . . C
H11 0.523(9) 0.643(4) 0.554(2) 0.024 Uiso d . 1 . . H
C13 0.3144(10) 0.8471(5) 0.4437(2) 0.0242(13) Uani d . 1 . . C
H13 0.140(10) 0.894(5) 0.443(2) 0.029 Uiso d . 1 . . H
C14 0.4592(10) 0.8300(4) 0.5047(2) 0.0198(12) Uani d . 1 . . C
H14 0.644(9) 0.827(4) 0.503(2) 0.024 Uiso d . 1 . . H
C17 0.1781(9) 0.7628(4) 0.5775(2) 0.0193(12) Uani d . 1 . . C
C18 0.0097(4) 0.6945(2) 0.61509(9) 0.0214(12) Uani d G 1 . . C
C19 -0.1806(6) 0.7560(2) 0.64896(11) 0.0262(13) Uani d G 1 . . C
H19 -0.2029 0.8427 0.6480 0.031 Uiso calc R 1 . . H
C110 -0.3381(5) 0.6907(2) 0.68425(11) 0.0298(13) Uani d G 1 . . C
H110 -0.4681 0.7328 0.7074 0.036 Uiso calc R 1 . . H
C111 -0.3054(5) 0.5639(2) 0.68568(10) 0.0307(14) Uani d G 1 . . C
H111 -0.4131 0.5193 0.7098 0.037 Uiso calc R 1 . . H
C112 -0.1152(6) 0.5024(2) 0.65181(12) 0.0261(13) Uani d G 1 . . C
H112 -0.0929 0.4157 0.6528 0.031 Uiso calc R 1 . . H
C113 0.0424(5) 0.56766(18) 0.61652(10) 0.0254(13) Uani d G 1 . . C
H113 0.1724 0.5256 0.5934 0.031 Uiso calc R 1 . . H
C114 0.4570(9) 0.8744(4) 0.38663(15) 0.0309(13) Uani d G 1 . . C
H14A 0.6102 0.8046 0.3860 0.037 Uiso calc R 1 . . H
H14B 0.5217 0.9502 0.3870 0.037 Uiso calc R 1 . . H
C115 0.2907(12) 0.8934(5) 0.3294(2) 0.0397(15) Uani d . 1 . . C
H15A 0.1258 0.9555 0.3320 0.048 Uiso calc R 1 . . H
H15B 0.2469 0.8141 0.3256 0.048 Uiso calc R 1 . . H
C116 0.4327(14) 0.9380(6) 0.2741(3) 0.057(2) Uani d . 1 . . C
H16A 0.4735 1.0173 0.2775 0.068 Uiso calc R 1 . . H
H16B 0.3215 0.9494 0.2379 0.068 Uiso calc R 1 . . H
H16C 0.5945 0.8760 0.2711 0.068 Uiso calc R 1 . . H
C21 0.1452(10) 0.2656(5) 0.0489(2) 0.0251(13) Uani d . 1 . . C
H21 0.004(10) 0.322(5) 0.056(2) 0.030 Uiso d . 1 . . H
C23 0.2068(11) 0.1887(5) -0.0421(2) 0.0288(14) Uani d . 1 . . C
H23 0.385(10) 0.142(5) -0.045(2) 0.035 Uiso d . 1 . . H
C24 0.0845(11) 0.1605(5) 0.0199(3) 0.0283(13) Uani d . 1 . . C
H24 -0.096(10) 0.160(4) 0.019(2) 0.034 Uiso d . 1 . . H
C27 0.3611(10) 0.1936(5) 0.0931(2) 0.0251(13) Uani d . 1 . . C
C28 0.5188(4) 0.2460(2) 0.13003(9) 0.0257(13) Uani d G 1 . . C
C29 0.7282(6) 0.1707(2) 0.16611(11) 0.0321(14) Uani d G 1 . . C
H29 0.7705 0.0833 0.1674 0.039 Uiso calc R 1 . . H
C210 0.8756(5) 0.2231(3) 0.20023(11) 0.0358(15) Uani d G 1 . . C
H210 1.0187 0.1717 0.2249 0.043 Uiso calc R 1 . . H
C211 0.8136(5) 0.3509(3) 0.19827(10) 0.0365(15) Uani d G 1 . . C
H211 0.9144 0.3868 0.2216 0.044 Uiso calc R 1 . . H
C212 0.6042(6) 0.4263(2) 0.16220(12) 0.0325(14) Uani d G 1 . . C
H212 0.5619 0.5136 0.1609 0.039 Uiso calc R 1 . . H
C213 0.4568(5) 0.3738(2) 0.12808(11) 0.0270(13) Uani d G 1 . . C
H213 0.3136 0.4253 0.1034 0.032 Uiso calc R 1 . . H
C214 0.0410(9) 0.2064(4) -0.09788(15) 0.0332(14) Uani d G 1 . . C
H24A -0.1185 0.2721 -0.0959 0.040 Uiso calc R 1 . . H
H24B -0.0130 0.1282 -0.0992 0.040 Uiso calc R 1 . . H
C215 0.1773(12) 0.2421(5) -0.1553(3) 0.0440(16) Uani d . 1 . . C
H25A 0.2415 0.3172 -0.1530 0.053 Uiso calc R 1 . . H
H25B 0.3299 0.1738 -0.1590 0.053 Uiso calc R 1 . . H
C216 0.0012(16) 0.2674(8) -0.2102(3) 0.087(3) Uani d . 1 . . C
H26A -0.0454 0.1904 -0.2155 0.105 Uiso calc R 1 . . H
H26B 0.0909 0.2985 -0.2457 0.105 Uiso calc R 1 . . H
H26C -0.1572 0.3300 -0.2053 0.105 Uiso calc R 1 . . H

loop_
_atom_site_aniso_label
_atom_site_aniso_U_11
_atom_site_aniso_U_22
_atom_site_aniso_U_33
_atom_site_aniso_U_12
_atom_site_aniso_U_13
_atom_site_aniso_U_23
S12 0.0243(7) 0.0209(8) 0.0233(8) -0.0014(6) 0.0018(6) -0.0100(6)
S22 0.0293(8) 0.0181(8) 0.0259(8) -0.0025(6) 0.0086(6) -0.0018(6)
O121 0.030(2) 0.033(2) 0.033(2) -0.0068(17) 0.0018(17) -0.0153(18)
O122 0.030(2) 0.021(2) 0.024(2) 0.0011(16) 0.0039(16) -0.0116(16)
O15 0.036(2) 0.021(2) 0.022(2) -0.0087(17) 0.0101(17) -0.0091(16)
O221 0.033(2) 0.033(2) 0.039(2) -0.0113(18) 0.0076(18) -0.0078(19)
O222 0.036(2) 0.018(2) 0.025(2) 0.0008(17) 0.0047(17) -0.0027(16)
O25 0.043(2) 0.016(2) 0.039(2) -0.0047(18) 0.0018(19) -0.0004(18)
N16 0.031(3) 0.024(3) 0.018(2) -0.008(2) 0.008(2) -0.007(2)
N26 0.033(3) 0.026(3) 0.033(3) -0.003(2) 0.002(2) -0.001(2)
C11 0.020(3) 0.016(3) 0.026(3) -0.003(2) 0.000(2) -0.011(2)
C13 0.025(3) 0.022(3) 0.026(3) -0.004(2) 0.004(2) -0.006(2)
C14 0.020(3) 0.019(3) 0.021(3) -0.001(2) 0.005(2) -0.009(2)
C17 0.024(3) 0.013(3) 0.019(3) -0.002(2) -0.001(2) -0.003(2)
C18 0.022(3) 0.024(3) 0.017(3) -0.004(2) 0.000(2) -0.002(2)
C19 0.029(3) 0.023(3) 0.027(3) -0.002(2) 0.006(2) -0.010(2)
C110 0.032(3) 0.033(3) 0.025(3) -0.006(3) 0.005(3) -0.008(3)
C111 0.039(3) 0.036(4) 0.019(3) -0.017(3) 0.003(3) 0.001(3)
C112 0.035(3) 0.021(3) 0.022(3) -0.008(2) 0.000(2) 0.000(2)
C113 0.027(3) 0.023(3) 0.024(3) -0.001(2) 0.001(2) -0.008(2)
C114 0.041(3) 0.023(3) 0.027(3) -0.006(3) 0.007(3) -0.006(3)
C115 0.064(4) 0.026(3) 0.030(4) -0.010(3) -0.001(3) -0.008(3)
C116 0.087(5) 0.049(4) 0.023(4) 0.004(4) 0.007(3) -0.004(3)
C21 0.022(3) 0.018(3) 0.033(3) 0.000(2) 0.004(3) -0.005(3)
C23 0.031(3) 0.015(3) 0.039(4) -0.003(2) 0.008(3) -0.003(3)
C24 0.026(3) 0.019(3) 0.038(4) -0.002(2) 0.002(3) -0.004(3)
C27 0.027(3) 0.016(3) 0.029(3) 0.000(2) 0.009(2) 0.000(2)
C28 0.022(3) 0.028(3) 0.025(3) -0.005(2) 0.009(2) -0.003(3)
C29 0.030(3) 0.034(3) 0.025(3) 0.001(3) 0.004(3) 0.001(3)
C210 0.023(3) 0.052(4) 0.026(3) -0.001(3) 0.002(3) 0.000(3)
C211 0.041(4) 0.048(4) 0.023(3) -0.015(3) 0.010(3) -0.007(3)
C212 0.040(3) 0.030(3) 0.028(3) -0.012(3) 0.010(3) -0.002(3)
C213 0.032(3) 0.027(3) 0.020(3) -0.005(3) 0.003(2) -0.001(2)
C214 0.046(4) 0.021(3) 0.034(4) -0.008(3) 0.005(3) -0.006(3)
C215 0.069(5) 0.026(3) 0.035(4) -0.005(3) 0.009(3) -0.007(3)
C216 0.105(7) 0.092(6) 0.031(4) 0.042(5) 0.005(4) -0.008(4)

loop_
_atom_type_symbol
_atom_type_description
_atom_type_scat_dispersion_real
_atom_type_scat_dispersion_imag
_atom_type_scat_source
C C 0.0033 0.0016 'International Tables Vol C Tables 4.2.6.8 and 6.1.1.4'
H H 0.0000 0.0000 'International Tables Vol C Tables 4.2.6.8 and 6.1.1.4'
N N 0.0061 0.0033 'International Tables Vol C Tables 4.2.6.8 and 6.1.1.4'
O O 0.0106 0.0060 'International Tables Vol C Tables 4.2.6.8 and 6.1.1.4'
S S 0.1246 0.1234 'International Tables Vol C Tables 4.2.6.8 and 6.1.1.4'

loop_
_geom_angle_atom_site_label_1
_geom_angle_atom_site_label_2
_geom_angle_atom_site_label_3
_geom_angle
_geom_angle_publ_flag
O121 S12 O122 118.9(2) y
O121 S12 C11 114.5(2) ?
O122 S12 C11 110.9(2) ?
O121 S12 C13 114.9(2) ?
O122 S12 C13 110.9(2) ?
C11 S12 C13 80.5(2) y
O221 S22 O222 118.8(2) ?
O221 S22 C21 113.2(2) ?
O222 S22 C21 112.3(2) ?
O221 S22 C23 114.7(2) ?
O222 S22 C23 111.2(2) ?
C21 S22 C23 80.6(2) ?
N16 O15 C14 108.5(3) ?
N26 O25 C24 109.2(4) ?
C17 N16 O15 110.8(4) y
C27 N26 O25 110.3(4) ?
C17 C11 C14 100.9(4) ?
C17 C11 S12 114.5(4) ?
C14 C11 S12 88.9(3) y
C17 C11 H11 119(3) ?
C14 C11 H11 117(3) ?
S12 C11 H11 112(3) ?
C114 C13 C14 118.8(4) ?
C114 C13 S12 117.4(4) ?
C14 C13 S12 89.1(3) ?
C114 C13 H13 115(3) ?
C14 C13 H13 113(3) ?
S12 C13 H13 99(3) ?
O15 C14 C13 111.9(4) ?
O15 C14 C11 104.7(4) ?
C13 C14 C11 99.4(4) ?
O15 C14 H14 108(3) ?
C13 C14 H14 116(3) ?
C11 C14 H14 116(3) ?
N16 C17 C18 120.4(4) ?
N16 C17 C11 113.1(4) ?
C18 C17 C11 126.5(4) ?
C19 C18 C113 120.0 ?
C19 C18 C17 120.5(2) ?
C113 C18 C17 119.5(2) ?
C18 C19 C110 120.0 ?
C18 C19 H19 120.0 ?
C110 C19 H19 120.0 ?
C19 C110 C111 120.0 ?
C19 C110 H110 120.0 ?
C111 C110 H110 120.0 ?
C112 C111 C110 120.0 ?
C112 C111 H111 120.0 ?
C110 C111 H111 120.0 ?
C111 C112 C113 120.0 ?
C111 C112 H112 120.0 ?
C113 C112 H112 120.0 ?
C112 C113 C18 120.0 ?
C112 C113 H113 120.0 ?
C18 C113 H113 120.0 ?
C13 C114 C115 113.8(4) ?
C13 C114 H14A 108.8 ?
C115 C114 H14A 108.8 ?
C13 C114 H14B 108.8 ?
C115 C114 H14B 108.8 ?
H14A C114 H14B 107.7 ?
C114 C115 C116 111.1(5) ?
C114 C115 H15A 109.4 ?
C116 C115 H15A 109.4 ?
C114 C115 H15B 109.4 ?
C116 C115 H15B 109.4 ?
H15A C115 H15B 108.0 ?
C115 C116 H16A 109.5 ?
C115 C116 H16B 109.5 ?
H16A C116 H16B 109.5 ?
C115 C116 H16C 109.5 ?
H16A C116 H16C 109.5 ?
H16B C116 H16C 109.5 ?
C27 C21 C24 101.0(4) ?
C27 C21 S22 113.2(4) ?
C24 C21 S22 89.7(3) ?
C27 C21 H21 126(3) ?
C24 C21 H21 114(3) ?
S22 C21 H21 106(3) ?
C214 C23 C24 118.5(5) ?
C214 C23 S22 114.9(4) ?
C24 C23 S22 89.4(3) ?
C214 C23 H23 114(3) ?
C24 C23 H23 115(3) ?
S22 C23 H23 101(3) ?
O25 C24 C21 105.2(4) ?
O25 C24 C23 112.7(4) ?
C21 C24 C23 99.5(4) ?
O25 C24 H24 109(3) ?
C21 C24 H24 114(3) ?
C23 C24 H24 116(3) ?
N26 C27 C28 120.9(4) ?
N26 C27 C21 112.8(5) ?
C28 C27 C21 126.3(4) ?
C29 C28 C213 120.0 ?
C29 C28 C27 121.3(2) ?
C213 C28 C27 118.7(2) ?
C210 C29 C28 120.0 ?
C210 C29 H29 120.0 ?
C28 C29 H29 120.0 ?
C29 C210 C211 120.0 ?
C29 C210 H210 120.0 ?
C211 C210 H210 120.0 ?
C212 C211 C210 120.0 ?
C212 C211 H211 120.0 ?
C210 C211 H211 120.0 ?
C211 C212 C213 120.0 ?
C211 C212 H212 120.0 ?
C213 C212 H212 120.0 ?
C212 C213 C28 120.0 ?
C212 C213 H213 120.0 ?
C28 C213 H213 120.0 ?
C23 C214 C215 113.4(4) ?
C23 C214 H24A 108.9 ?
C215 C214 H24A 108.9 ?
C23 C214 H24B 108.9 ?
C215 C214 H24B 108.9 ?
H24A C214 H24B 107.7 ?
C216 C215 C214 112.2(5) ?
C216 C215 H25A 109.2 ?
C214 C215 H25A 109.2 ?
C216 C215 H25B 109.2 ?
C214 C215 H25B 109.2 ?
H25A C215 H25B 107.9 ?
C215 C216 H26A 109.5 ?
C215 C216 H26B 109.5 ?
H26A C216 H26B 109.5 ?
C215 C216 H26C 109.5 ?
H26A C216 H26C 109.5 ?
H26B C216 H26C 109.5 ?

loop_
_geom_bond_atom_site_label_1
_geom_bond_atom_site_label_2
_geom_bond_site_symmetry_2
_geom_bond_distance
_geom_bond_publ_flag
S12 O121 . 1.425(4) y
S12 O122 . 1.434(3) y
S12 C11 . 1.822(5) y
S12 C13 . 1.822(5) ?
S22 O221 . 1.425(4) y
S22 O222 . 1.432(4) ?
S22 C21 . 1.825(5) ?
S22 C23 . 1.828(5) ?
O15 N16 . 1.414(5) ?
O15 C14 . 1.454(5) ?
O25 N26 . 1.409(5) y
O25 C24 . 1.439(6) ?
N16 C17 . 1.287(6) y
N26 C27 . 1.300(6) ?
C11 C17 . 1.499(7) ?
C11 C14 . 1.548(7) ?
C11 H11 . 0.94(5) ?
C13 C114 . 1.509(6) ?
C13 C14 . 1.540(7) ?
C13 H13 . 0.95(5) ?
C14 H14 . 0.97(5) ?
C17 C18 . 1.475(5) ?
C18 C19 . 1.3900 ?
C18 C113 . 1.3900 ?
C19 C110 . 1.3900 ?
C19 H19 . 0.9500 ?
C110 C111 . 1.3900 ?
C110 H110 . 0.9500 ?
C111 C112 . 1.3900 ?
C111 H111 . 0.9500 ?
C112 C113 . 1.3900 ?
C112 H112 . 0.9500 ?
C113 H113 . 0.9500 ?
C114 C115 . 1.521(7) ?
C114 H14A . 0.9900 ?
C114 H14B . 0.9900 ?
C115 C116 . 1.522(8) ?
C115 H15A . 0.9900 ?
C115 H15B . 0.9900 ?
C116 H16A . 0.9800 ?
C116 H16B . 0.9800 ?
C116 H16C . 0.9800 ?
C21 C27 . 1.499(7) ?
C21 C24 . 1.544(7) ?
C21 H21 . 0.89(5) ?
C23 C214 . 1.495(6) ?
C23 C24 . 1.550(8) ?
C23 H23 . 0.97(5) ?
C24 H24 . 0.96(5) ?
C27 C28 . 1.466(6) ?
C28 C29 . 1.3900 ?
C28 C213 . 1.3900 ?
C29 C210 . 1.3900 ?
C29 H29 . 0.9500 ?
C210 C211 . 1.3900 ?
C210 H210 . 0.9500 ?
C211 C212 . 1.3900 ?
C211 H211 . 0.9500 ?
C212 C213 . 1.3900 ?
C212 H212 . 0.9500 ?
C213 H213 . 0.9500 ?
C214 C215 . 1.516(7) ?
C214 H24A . 0.9900 ?
C214 H24B . 0.9900 ?
C215 C216 . 1.499(9) ?
C215 H25A . 0.9900 ?
C215 H25B . 0.9900 ?
C216 H26A . 0.9800 ?
C216 H26B . 0.9800 ?
C216 H26C . 0.9800 ?

loop_
_geom_torsion_atom_site_label_1
_geom_torsion_atom_site_label_2
_geom_torsion_atom_site_label_3
_geom_torsion_atom_site_label_4
_geom_torsion
_geom_torsion_publ_flag
C14 O15 N16 C17 9.8(5) y
C23 S22 C21 C24 -6.3(3) y
C13 S12 C11 C17 91.5(4) y
C23 S22 C21 C27 95.6(4) y
C24 O25 N26 C27 9.0(5) ?
O121 S12 C11 C17 -21.7(4) ?
O122 S12 C11 C17 -159.6(3) ?
O121 S12 C11 C14 -123.2(3) ?
O122 S12 C11 C14 98.9(3) ?
C13 S12 C11 C14 -10.0(3) ?
O121 S12 C13 C114 -114.8(4) ?
O122 S12 C13 C114 23.6(5) ?
C11 S12 C13 C114 132.4(4) ?
O121 S12 C13 C14 122.8(3) ?
O122 S12 C13 C14 -98.8(3) ?
C11 S12 C13 C14 10.1(3) ?
N16 O15 C14 C13 92.5(4) ?
N16 O15 C14 C11 -14.2(5) ?
C114 C13 C14 O15 116.9(5) ?
S12 C13 C14 O15 -121.9(4) ?
C114 C13 C14 C11 -133.0(4) ?
S12 C13 C14 C11 -11.9(3) ?
C17 C11 C14 O15 12.9(5) ?
S12 C11 C14 O15 127.6(3) ?
C17 C11 C14 C13 -102.8(4) ?
S12 C11 C14 C13 11.9(3) ?
O15 N16 C17 C18 179.0(3) ?
O15 N16 C17 C11 -0.7(6) ?
C14 C11 C17 N16 -7.9(5) ?
S12 C11 C17 N16 -101.7(4) ?
C14 C11 C17 C18 172.5(4) ?
S12 C11 C17 C18 78.7(5) ?
N16 C17 C18 C19 2.5(5) ?
C11 C17 C18 C19 -177.9(4) ?
N16 C17 C18 C113 -177.5(3) ?
C11 C17 C18 C113 2.1(6) ?
C113 C18 C19 C110 0.0 ?
C17 C18 C19 C110 -180.0(2) ?
C18 C19 C110 C111 0.0 ?
C19 C110 C111 C112 0.0 ?
C110 C111 C112 C113 0.0 ?
C111 C112 C113 C18 0.0 ?
C19 C18 C113 C112 0.0 ?
C17 C18 C113 C112 180.0(2) ?
C14 C13 C114 C115 -178.2(4) ?
S12 C13 C114 C115 76.5(5) ?
C13 C114 C115 C116 172.1(5) ?
O221 S22 C21 C27 -17.3(5) ?
O222 S22 C21 C27 -155.3(4) ?
O221 S22 C21 C24 -119.1(3) ?
O222 S22 C21 C24 102.9(3) ?
O221 S22 C23 C214 -121.0(4) ?
O222 S22 C23 C214 17.3(5) ?
C21 S22 C23 C214 127.7(4) ?
O221 S22 C23 C24 117.6(3) ?
O222 S22 C23 C24 -104.1(3) ?
C21 S22 C23 C24 6.2(3) ?
N26 O25 C24 C21 -12.3(5) ?
N26 O25 C24 C23 95.1(5) ?
C27 C21 C24 O25 10.7(5) ?
S22 C21 C24 O25 124.2(4) ?
C27 C21 C24 C23 -106.2(4) ?
S22 C21 C24 C23 7.4(4) ?
C214 C23 C24 O25 123.4(5) ?
S22 C23 C24 O25 -118.4(4) ?
C214 C23 C24 C21 -125.6(5) ?
S22 C23 C24 C21 -7.4(4) ?
O25 N26 C27 C28 179.4(4) ?
O25 N26 C27 C21 -1.4(6) ?
C24 C21 C27 N26 -6.0(6) ?
S22 C21 C27 N26 -100.4(5) ?
C24 C21 C27 C28 173.2(4) ?
S22 C21 C27 C28 78.8(5) ?
N26 C27 C28 C29 4.3(5) ?
C21 C27 C28 C29 -174.8(4) ?
N26 C27 C28 C213 -176.3(4) ?
C21 C27 C28 C213 4.5(6) ?
C213 C28 C29 C210 0.0 ?
C27 C28 C29 C210 179.4(3) ?
C28 C29 C210 C211 0.0 ?
C29 C210 C211 C212 0.0 ?
C210 C211 C212 C213 0.0 ?
C211 C212 C213 C28 0.0 ?
C29 C28 C213 C212 0.0 ?
C27 C28 C213 C212 -179.4(2) ?
C24 C23 C214 C215 176.0(4) ?
S22 C23 C214 C215 72.3(5) ?
C23 C214 C215 C216 -176.2(5) ?

loop_
_cod_related_entry_id
_cod_related_entry_database
_cod_related_entry_code
1 ChemSpider 4402398
